data_7031316
loop_
_publ_author_name
'Arnold, Polly L.'
'Cadenbach, Thomas'
'Marr, Isobel H.'
'Fyfe, Andrew A.'
'Bell, Nicola L.'
'Bellabarba, Ronan'
'Tooze, Robert P.'
'Love, Jason B.'

_publ_section_title
;
 Homo- and heteroleptic alkoxycarbene f-element complexes and their
 reactivity towards acidic N-H and C-H bonds.
;
_journal_issue 38
_journal_name_full 'Dalton transactions (Cambridge, England : 2003)'
_journal_page_first 14346
_journal_page_last 14358
_journal_paper_doi 10.1039/c4dt01442a
_journal_volume 43
_journal_year 2014
_chemical_formula_moiety 'C30 H51 N6 O3 Sc, C4 H5 N'
_chemical_formula_sum 'C34 H56 N7 O3 Sc'
_chemical_formula_weight 655.82
_chemical_name_systematic
;
 ?
;
_space_group_IT_number 2
_space_group_name_Hall '-P 1'
_symmetry_cell_setting triclinic
_symmetry_space_group_name_Hall '-P 1'
_symmetry_space_group_name_H-M 'P -1'
_atom_sites_solution_hydrogens geom
_atom_sites_solution_primary direct
_atom_sites_solution_secondary difmap
_audit_creation_method SHELXL-97
_cell_angle_alpha 74.577(3)
_cell_angle_beta 89.538(2)
_cell_angle_gamma 75.363(2)
_cell_formula_units_Z 2
_cell_length_a 10.3280(3)
_cell_length_b 11.0932(3)
_cell_length_c 17.6674(5)
_cell_measurement_reflns_used 10477
_cell_measurement_temperature 170(2)
_cell_measurement_theta_max 29.2410
_cell_measurement_theta_min 3.4870
_cell_volume 1884.15(10)
_computing_cell_refinement
;
CrysAlisPro, Agilent Technologies,
Version 1.171.36.24 (release 03-12-2012 CrysAlis171 .NET)
(compiled Dec  3 2012,18:21:49)
;
_computing_data_collection
;
CrysAlisPro, Agilent Technologies,
Version 1.171.36.24 (release 03-12-2012 CrysAlis171 .NET)
(compiled Dec  3 2012,18:21:49)
;
_computing_data_reduction
;
CrysAlisPro, Agilent Technologies,
Version 1.171.36.24 (release 03-12-2012 CrysAlis171 .NET)
(compiled Dec  3 2012,18:21:49)
;
_computing_molecular_graphics ortep
_computing_publication_material mercury
_computing_structure_refinement 'SHELXL-97 (Sheldrick, 2008)'
_computing_structure_solution SIR-92
_diffrn_ambient_temperature 170(2)
_diffrn_measured_fraction_theta_full 0.998
_diffrn_measured_fraction_theta_max 0.998
_diffrn_measurement_device_type 'Xcalibur, Eos'
_diffrn_measurement_method '\w scans'
_diffrn_radiation_monochromator graphite
_diffrn_radiation_source 'Enhance (Mo) X-ray Source'
_diffrn_radiation_type MoK\a
_diffrn_radiation_wavelength 0.71073
_diffrn_reflns_av_R_equivalents 0.0310
_diffrn_reflns_av_sigmaI/netI 0.0314
_diffrn_reflns_limit_h_max 13
_diffrn_reflns_limit_h_min -13
_diffrn_reflns_limit_k_max 14
_diffrn_reflns_limit_k_min -14
_diffrn_reflns_limit_l_max 22
_diffrn_reflns_limit_l_min -22
_diffrn_reflns_number 34913
_diffrn_reflns_theta_full 27.48
_diffrn_reflns_theta_max 27.48
_diffrn_reflns_theta_min 3.05
_exptl_absorpt_coefficient_mu 0.236
_exptl_absorpt_correction_T_max 1.00000
_exptl_absorpt_correction_T_min 0.75313
_exptl_absorpt_correction_type multi-scan
_exptl_absorpt_process_details
;
CrysAlisPro, Agilent Technologies,
Version 1.171.36.24 (release 03-12-2012 CrysAlis171 .NET)
(compiled Dec  3 2012,18:21:49)
Empirical absorption correction using spherical harmonics,
 implemented in SCALE3 ABSPACK scaling algorithm.
;
_exptl_crystal_colour yellow
_exptl_crystal_density_diffrn 1.156
_exptl_crystal_density_method 'not measured'
_exptl_crystal_description block
_exptl_crystal_F_000 708
_exptl_crystal_size_max 0.7747
_exptl_crystal_size_mid 0.6363
_exptl_crystal_size_min 0.4615
_refine_diff_density_max 0.238
_refine_diff_density_min -0.334
_refine_diff_density_rms 0.041
_refine_ls_extinction_method none
_refine_ls_goodness_of_fit_ref 1.026
_refine_ls_hydrogen_treatment riding
_refine_ls_matrix_type full
_refine_ls_number_parameters 418
_refine_ls_number_reflns 8626
_refine_ls_number_restraints 0
_refine_ls_restrained_S_all 1.026
_refine_ls_R_factor_all 0.0511
_refine_ls_R_factor_gt 0.0383
_refine_ls_shift/su_max 0.001
_refine_ls_shift/su_mean 0.000
_refine_ls_structure_factor_coef Fsqd
_refine_ls_weighting_details 'calc w=1/[\s^2^(Fo^2^)+(0.0396P)^2^+0.6691P] where P=(Fo^2^+2Fc^2^)/3'
_refine_ls_weighting_scheme calc
_refine_ls_wR_factor_gt 0.0900
_refine_ls_wR_factor_ref 0.0973
_reflns_number_gt 7093
_reflns_number_total 8626
_reflns_threshold_expression >2\s(I)
_cod_data_source_file c4dt01442a2.cif
_cod_data_source_block 7
_cod_depositor_comments 'Adding full bibliography for 7031309--7031319.cif.'
_cod_original_cell_volume 1884.15(9)
_cod_database_code 7031316

loop_
_symmetry_equiv_pos_as_xyz
'x, y, z'
'-x, -y, -z'

loop_
_atom_site_label
_atom_site_type_symbol
_atom_site_fract_x
_atom_site_fract_y
_atom_site_fract_z
_atom_site_U_iso_or_equiv
_atom_site_adp_type
_atom_site_occupancy
_atom_site_symmetry_multiplicity
_atom_site_calc_flag
_atom_site_refinement_flags
Sc01 Sc 0.73377(2) 0.11275(2) 0.761440(15) 0.02116(7) Uani 1 1 d .
O3 O 0.75305(10) 0.20807(10) 0.84583(6) 0.0292(2) Uani 1 1 d .
O2 O 0.58889(10) 0.03583(9) 0.80873(6) 0.0273(2) Uani 1 1 d .
O1 O 0.74141(10) 0.06745(10) 0.65728(6) 0.0270(2) Uani 1 1 d .
N1 N 0.52819(13) 0.42479(11) 0.66235(7) 0.0301(3) Uani 1 1 d .
N2 N 0.49222(12) 0.26562(12) 0.62775(7) 0.0279(3) Uani 1 1 d .
N3 N 0.96919(13) -0.18882(12) 0.81723(8) 0.0334(3) Uani 1 1 d .
N4 N 0.81613(12) -0.16738(12) 0.89773(8) 0.0303(3) Uani 1 1 d .
N7 N 0.50202(13) 0.32126(13) 0.88726(8) 0.0331(3) Uani 1 1 d .
H7 H 0.5835 0.2779 0.8809 0.040 Uiso 1 1 calc R
N5 N 1.00634(14) 0.21586(15) 0.66402(10) 0.0449(4) Uani 1 1 d .
N6 N 1.01980(13) 0.18618(15) 0.78855(10) 0.0430(4) Uani 1 1 d .
C17 C 0.68988(15) -0.11502(15) 0.93007(9) 0.0311(3) Uani 1 1 d .
H17A H 0.6977 -0.0410 0.9493 0.037 Uiso 1 1 calc R
H17B H 0.6722 -0.1824 0.9753 0.037 Uiso 1 1 calc R
C7 C 0.50365(15) 0.13305(15) 0.62387(9) 0.0300(3) Uani 1 1 d .
H7A H 0.4364 0.1345 0.5838 0.036 Uiso 1 1 calc R
H7B H 0.4838 0.0810 0.6753 0.036 Uiso 1 1 calc R
C18 C 0.57195(14) -0.06996(14) 0.86770(9) 0.0278(3) Uani 1 1 d .
C28 C 0.85520(15) 0.22899(15) 0.88855(9) 0.0323(3) Uani 1 1 d .
C19 C 0.44302(16) -0.03018(17) 0.90818(10) 0.0387(4) Uani 1 1 d .
H19A H 0.4468 0.0418 0.9296 0.058 Uiso 1 1 calc R
H19B H 0.4335 -0.1039 0.9510 0.058 Uiso 1 1 calc R
H19C H 0.3660 -0.0030 0.8699 0.058 Uiso 1 1 calc R
C8 C 0.64473(15) 0.06847(14) 0.60293(9) 0.0284(3) Uani 1 1 d .
C2 C 0.58342(17) 0.50023(14) 0.70430(10) 0.0364(4) Uani 1 1 d .
H2 H 0.6318 0.4390 0.7540 0.044 Uiso 1 1 calc R
C6 C 0.56776(14) 0.29376(13) 0.68000(9) 0.0262(3) Uani 1 1 d .
C10 C 0.64618(19) -0.07105(16) 0.60456(11) 0.0413(4) Uani 1 1 d .
H10A H 0.7354 -0.1163 0.5931 0.062 Uiso 1 1 calc R
H10B H 0.5796 -0.0696 0.5649 0.062 Uiso 1 1 calc R
H10C H 0.6244 -0.1163 0.6568 0.062 Uiso 1 1 calc R
C31 C 0.47050(17) 0.40388(17) 0.93304(11) 0.0411(4) Uani 1 1 d .
H31 H 0.5329 0.4244 0.9635 0.049 Uiso 1 1 calc R
C27 C 0.99198(16) 0.15081(18) 0.87106(11) 0.0432(4) Uani 1 1 d .
H27A H 1.0632 0.1642 0.9026 0.052 Uiso 1 1 calc R
H27B H 0.9949 0.0576 0.8877 0.052 Uiso 1 1 calc R
C16 C 0.86478(14) -0.09931(14) 0.83333(9) 0.0279(3) Uani 1 1 d .
C20 C 0.56432(18) -0.18053(16) 0.83285(11) 0.0391(4) Uani 1 1 d .
H20A H 0.4876 -0.1514 0.7942 0.059 Uiso 1 1 calc R
H20B H 0.5534 -0.2545 0.8750 0.059 Uiso 1 1 calc R
H20C H 0.6471 -0.2065 0.8070 0.059 Uiso 1 1 calc R
C26 C 0.94439(15) 0.17318(15) 0.73018(10) 0.0326(3) Uani 1 1 d .
C5 C 0.40848(16) 0.37596(16) 0.57943(10) 0.0370(4) Uani 1 1 d .
H5 H 0.3468 0.3802 0.5386 0.044 Uiso 1 1 calc R
C9 C 0.67172(18) 0.14186(17) 0.52002(9) 0.0393(4) Uani 1 1 d .
H9A H 0.6698 0.2310 0.5190 0.059 Uiso 1 1 calc R
H9B H 0.6026 0.1427 0.4821 0.059 Uiso 1 1 calc R
H9C H 0.7600 0.0987 0.5060 0.059 Uiso 1 1 calc R
C33 C 0.28169(16) 0.39702(16) 0.87723(11) 0.0385(4) Uani 1 1 d .
H33 H 0.1896 0.4123 0.8623 0.046 Uiso 1 1 calc R
C15 C 0.88778(18) -0.29569(15) 0.92041(11) 0.0420(4) Uani 1 1 d .
H15 H 0.8714 -0.3617 0.9632 0.050 Uiso 1 1 calc R
C34 C 0.38767(15) 0.31659(15) 0.85305(10) 0.0348(4) Uani 1 1 d .
H34 H 0.3817 0.2660 0.8181 0.042 Uiso 1 1 calc R
C32 C 0.33507(17) 0.45255(17) 0.92822(11) 0.0410(4) Uani 1 1 d .
H32 H 0.2861 0.5126 0.9544 0.049 Uiso 1 1 calc R
C12 C 1.05232(17) -0.15962(17) 0.75048(11) 0.0412(4) Uani 1 1 d .
H12 H 1.0075 -0.0711 0.7165 0.049 Uiso 1 1 calc R
C30 C 0.84033(19) 0.1794(2) 0.97691(10) 0.0472(4) Uani 1 1 d .
H30A H 0.7547 0.2282 0.9908 0.071 Uiso 1 1 calc R
H30B H 0.9141 0.1910 1.0064 0.071 Uiso 1 1 calc R
H30C H 0.8427 0.0873 0.9901 0.071 Uiso 1 1 calc R
C22 C 0.96541(19) 0.21291(18) 0.58537(11) 0.0454(4) Uani 1 1 d .
H22 H 0.8843 0.1783 0.5903 0.054 Uiso 1 1 calc R
C29 C 0.85138(18) 0.37270(16) 0.86751(11) 0.0409(4) Uani 1 1 d .
H29A H 0.8671 0.4025 0.8117 0.061 Uiso 1 1 calc R
H29B H 0.9212 0.3854 0.8995 0.061 Uiso 1 1 calc R
H29C H 0.7634 0.4223 0.8779 0.061 Uiso 1 1 calc R
C1 C 0.4725(2) 0.60063(18) 0.72691(13) 0.0551(5) Uani 1 1 d .
H1A H 0.4286 0.6667 0.6793 0.083 Uiso 1 1 calc R
H1B H 0.5106 0.6414 0.7610 0.083 Uiso 1 1 calc R
H1C H 0.4065 0.5586 0.7551 0.083 Uiso 1 1 calc R
C4 C 0.43083(17) 0.47611(16) 0.60103(10) 0.0409(4) Uani 1 1 d .
H4 H 0.3881 0.5652 0.5786 0.049 Uiso 1 1 calc R
C14 C 0.98446(18) -0.30905(16) 0.87046(12) 0.0453(4) Uani 1 1 d .
H14 H 1.0510 -0.3862 0.8712 0.054 Uiso 1 1 calc R
C13 C 1.18916(19) -0.1566(2) 0.77908(14) 0.0603(6) Uani 1 1 d .
H13A H 1.1784 -0.0945 0.8106 0.090 Uiso 1 1 calc R
H13B H 1.2410 -0.1304 0.7338 0.090 Uiso 1 1 calc R
H13C H 1.2366 -0.2429 0.8114 0.090 Uiso 1 1 calc R
C3 C 0.6848(2) 0.5605(2) 0.65612(13) 0.0577(5) Uani 1 1 d .
H3A H 0.7566 0.4922 0.6446 0.086 Uiso 1 1 calc R
H3B H 0.7231 0.6076 0.6860 0.086 Uiso 1 1 calc R
H3C H 0.6403 0.6206 0.6067 0.086 Uiso 1 1 calc R
C11 C 1.0615(2) -0.2540(2) 0.70113(13) 0.0613(6) Uani 1 1 d .
H11A H 1.1112 -0.3408 0.7317 0.092 Uiso 1 1 calc R
H11B H 1.1081 -0.2265 0.6537 0.092 Uiso 1 1 calc R
H11C H 0.9710 -0.2558 0.6861 0.092 Uiso 1 1 calc R
C24 C 1.1176(2) 0.2539(3) 0.68217(17) 0.0810(9) Uani 1 1 d .
H24 H 1.1772 0.2869 0.6461 0.097 Uiso 1 1 calc R
C23 C 1.0742(3) 0.1214(3) 0.55496(15) 0.0740(7) Uani 1 1 d .
H23A H 1.1531 0.1560 0.5461 0.111 Uiso 1 1 calc R
H23B H 1.0414 0.1126 0.5053 0.111 Uiso 1 1 calc R
H23C H 1.0985 0.0365 0.5937 0.111 Uiso 1 1 calc R
C25 C 1.1251(2) 0.2354(3) 0.75934(17) 0.0757(8) Uani 1 1 d .
H25 H 1.1909 0.2530 0.7890 0.091 Uiso 1 1 calc R
C21 C 0.9275(3) 0.3454(2) 0.52866(17) 0.0945(10) Uani 1 1 d .
H21A H 0.8507 0.3999 0.5471 0.142 Uiso 1 1 calc R
H21B H 0.9037 0.3387 0.4766 0.142 Uiso 1 1 calc R
H21C H 1.0036 0.3841 0.5252 0.142 Uiso 1 1 calc R

loop_
_atom_site_aniso_label
_atom_site_aniso_U_11
_atom_site_aniso_U_22
_atom_site_aniso_U_33
_atom_site_aniso_U_23
_atom_site_aniso_U_13
_atom_site_aniso_U_12
Sc01 0.01993(13) 0.01759(12) 0.02577(14) -0.00744(10) -0.00249(10) -0.00283(9)
O3 0.0252(5) 0.0304(5) 0.0343(6) -0.0152(5) -0.0071(4) -0.0044(4)
O2 0.0256(5) 0.0260(5) 0.0289(5) -0.0043(4) 0.0000(4) -0.0075(4)
O1 0.0266(5) 0.0272(5) 0.0291(5) -0.0118(4) -0.0004(4) -0.0057(4)
N1 0.0353(7) 0.0202(6) 0.0297(7) -0.0045(5) -0.0008(5) -0.0004(5)
N2 0.0250(6) 0.0281(6) 0.0280(6) -0.0076(5) -0.0026(5) -0.0024(5)
N3 0.0282(6) 0.0253(6) 0.0427(8) -0.0102(6) -0.0013(6) 0.0014(5)
N4 0.0300(6) 0.0232(6) 0.0332(7) -0.0056(5) -0.0032(5) -0.0008(5)
N7 0.0278(6) 0.0342(7) 0.0377(7) -0.0157(6) -0.0013(5) -0.0023(5)
N5 0.0345(7) 0.0556(9) 0.0627(10) -0.0346(8) 0.0204(7) -0.0252(7)
N6 0.0220(6) 0.0552(9) 0.0638(10) -0.0358(8) 0.0012(6) -0.0108(6)
C17 0.0357(8) 0.0274(7) 0.0282(8) -0.0062(6) 0.0014(6) -0.0060(6)
C7 0.0292(7) 0.0319(8) 0.0321(8) -0.0115(6) -0.0032(6) -0.0105(6)
C18 0.0281(7) 0.0249(7) 0.0313(8) -0.0085(6) 0.0028(6) -0.0074(6)
C28 0.0306(8) 0.0345(8) 0.0354(8) -0.0157(7) -0.0083(6) -0.0078(6)
C19 0.0342(8) 0.0384(9) 0.0414(9) -0.0085(7) 0.0102(7) -0.0086(7)
C8 0.0328(8) 0.0274(7) 0.0281(8) -0.0113(6) -0.0004(6) -0.0090(6)
C2 0.0491(10) 0.0214(7) 0.0379(9) -0.0097(7) 0.0006(7) -0.0060(7)
C6 0.0266(7) 0.0224(7) 0.0280(7) -0.0077(6) 0.0008(6) -0.0026(6)
C10 0.0532(10) 0.0332(9) 0.0445(10) -0.0197(8) -0.0006(8) -0.0143(8)
C31 0.0386(9) 0.0464(10) 0.0452(10) -0.0264(8) 0.0001(7) -0.0085(8)
C27 0.0297(8) 0.0465(10) 0.0555(11) -0.0249(9) -0.0161(8) -0.0013(7)
C16 0.0239(7) 0.0254(7) 0.0336(8) -0.0103(6) -0.0033(6) -0.0023(6)
C20 0.0444(9) 0.0340(8) 0.0458(10) -0.0167(8) 0.0032(8) -0.0164(7)
C26 0.0238(7) 0.0299(8) 0.0484(10) -0.0191(7) 0.0018(6) -0.0057(6)
C5 0.0328(8) 0.0393(9) 0.0296(8) -0.0034(7) -0.0070(6) 0.0010(7)
C9 0.0444(9) 0.0448(10) 0.0291(8) -0.0107(7) 0.0015(7) -0.0118(8)
C33 0.0297(8) 0.0325(8) 0.0519(10) -0.0144(8) -0.0018(7) -0.0026(7)
C15 0.0427(9) 0.0239(8) 0.0478(10) 0.0008(7) -0.0042(8) 0.0009(7)
C34 0.0324(8) 0.0301(8) 0.0435(9) -0.0155(7) -0.0036(7) -0.0049(6)
C32 0.0400(9) 0.0363(9) 0.0484(10) -0.0215(8) 0.0069(8) -0.0028(7)
C12 0.0332(8) 0.0336(9) 0.0514(11) -0.0136(8) 0.0062(7) 0.0027(7)
C30 0.0510(11) 0.0577(11) 0.0359(10) -0.0120(8) -0.0130(8) -0.0196(9)
C22 0.0451(10) 0.0498(11) 0.0510(11) -0.0209(9) 0.0195(8) -0.0225(9)
C29 0.0401(9) 0.0378(9) 0.0514(11) -0.0207(8) -0.0041(8) -0.0128(7)
C1 0.0701(13) 0.0333(9) 0.0627(13) -0.0241(9) 0.0095(11) -0.0036(9)
C4 0.0439(9) 0.0294(8) 0.0361(9) 0.0005(7) -0.0066(7) 0.0044(7)
C14 0.0417(10) 0.0228(8) 0.0591(12) -0.0050(8) -0.0039(8) 0.0072(7)
C13 0.0360(10) 0.0720(15) 0.0806(16) -0.0352(13) 0.0127(10) -0.0128(10)
C3 0.0681(14) 0.0493(11) 0.0658(14) -0.0206(10) 0.0145(11) -0.0286(10)
C11 0.0624(13) 0.0657(14) 0.0592(13) -0.0328(11) 0.0074(10) -0.0063(11)
C24 0.0596(14) 0.130(2) 0.107(2) -0.0817(19) 0.0492(14) -0.0687(16)
C23 0.0802(17) 0.0820(17) 0.0660(15) -0.0420(14) 0.0195(13) -0.0094(14)
C25 0.0387(11) 0.124(2) 0.108(2) -0.0796(18) 0.0251(12) -0.0476(13)
C21 0.136(3) 0.0542(15) 0.083(2) -0.0143(14) 0.0250(18) -0.0110(16)

loop_
_atom_type_symbol
_atom_type_description
_atom_type_scat_dispersion_real
_atom_type_scat_dispersion_imag
_atom_type_scat_source
C C 0.0033 0.0016 'International Tables Vol C Tables 4.2.6.8 and 6.1.1.4'
H H 0.0000 0.0000 'International Tables Vol C Tables 4.2.6.8 and 6.1.1.4'
N N 0.0061 0.0033 'International Tables Vol C Tables 4.2.6.8 and 6.1.1.4'
O O 0.0106 0.0060 'International Tables Vol C Tables 4.2.6.8 and 6.1.1.4'
Sc Sc 0.2519 0.3716 'International Tables Vol C Tables 4.2.6.8 and 6.1.1.4'

loop_
_geom_angle_atom_site_label_1
_geom_angle_atom_site_label_2
_geom_angle_atom_site_label_3
_geom_angle
O2 Sc01 O1 100.41(4)
O2 Sc01 O3 97.22(4)
O1 Sc01 O3 160.64(4)
O2 Sc01 C6 89.53(5)
O1 Sc01 C6 78.25(4)
O3 Sc01 C6 94.02(4)
O2 Sc01 C16 80.04(5)
O1 Sc01 C16 93.58(5)
O3 Sc01 C16 97.31(5)
C6 Sc01 C16 165.45(5)
O2 Sc01 C26 166.61(5)
O1 Sc01 C26 86.53(5)
O3 Sc01 C26 77.90(5)
C6 Sc01 C26 103.16(5)
C16 Sc01 C26 88.17(5)
C28 O3 Sc01 138.71(9)
C18 O2 Sc01 139.74(9)
C8 O1 Sc01 133.79(9)
C6 N1 C4 111.56(13)
C6 N1 C2 123.17(12)
C4 N1 C2 125.27(13)
C6 N2 C5 111.64(13)
C6 N2 C7 122.75(12)
C5 N2 C7 125.60(13)
C16 N3 C14 111.41(14)
C16 N3 C12 123.17(13)
C14 N3 C12 125.42(14)
C16 N4 C15 111.70(14)
C16 N4 C17 123.19(12)
C15 N4 C17 124.35(14)
C34 N7 C31 108.66(13)
C34 N7 H7 125.7
C31 N7 H7 125.7
C26 N5 C24 110.69(17)
C26 N5 C22 123.99(13)
C24 N5 C22 125.19(17)
C26 N6 C25 111.28(17)
C26 N6 C27 123.63(14)
C25 N6 C27 125.09(16)
N4 C17 C18 111.25(12)
N4 C17 H17A 109.4
C18 C17 H17A 109.4
N4 C17 H17B 109.4
C18 C17 H17B 109.4
H17A C17 H17B 108.0
N2 C7 C8 111.95(12)
N2 C7 H7A 109.2
C8 C7 H7A 109.2
N2 C7 H7B 109.2
C8 C7 H7B 109.2
H7A C7 H7B 107.9
O2 C18 C19 109.82(12)
O2 C18 C20 110.35(13)
C19 C18 C20 109.28(13)
O2 C18 C17 109.29(11)
C19 C18 C17 107.85(13)
C20 C18 C17 110.21(13)
O3 C28 C29 110.89(13)
O3 C28 C30 109.91(13)
C29 C28 C30 109.77(14)
O3 C28 C27 109.54(12)
C29 C28 C27 109.80(14)
C30 C28 C27 106.85(14)
C18 C19 H19A 109.5
C18 C19 H19B 109.5
H19A C19 H19B 109.5
C18 C19 H19C 109.5
H19A C19 H19C 109.5
H19B C19 H19C 109.5
O1 C8 C9 110.04(12)
O1 C8 C10 109.90(13)
C9 C8 C10 109.68(13)
O1 C8 C7 110.51(12)
C9 C8 C7 109.61(13)
C10 C8 C7 107.04(13)
N1 C2 C1 110.97(15)
N1 C2 C3 110.72(14)
C1 C2 C3 112.07(15)
N1 C2 H2 107.6
C1 C2 H2 107.6
C3 C2 H2 107.6
N1 C6 N2 103.41(12)
N1 C6 Sc01 140.42(11)
N2 C6 Sc01 115.84(9)
C8 C10 H10A 109.5
C8 C10 H10B 109.5
H10A C10 H10B 109.5
C8 C10 H10C 109.5
H10A C10 H10C 109.5
H10B C10 H10C 109.5
N7 C31 C32 108.96(15)
N7 C31 H31 125.5
C32 C31 H31 125.5
N6 C27 C28 113.24(14)
N6 C27 H27A 108.9
C28 C27 H27A 108.9
N6 C27 H27B 108.9
C28 C27 H27B 108.9
H27A C27 H27B 107.7
N3 C16 N4 103.45(12)
N3 C16 Sc01 134.90(11)
N4 C16 Sc01 119.73(10)
C18 C20 H20A 109.5
C18 C20 H20B 109.5
H20A C20 H20B 109.5
C18 C20 H20C 109.5
H20A C20 H20C 109.5
H20B C20 H20C 109.5
N6 C26 N5 103.79(13)
N6 C26 Sc01 118.96(12)
N5 C26 Sc01 136.66(12)
C4 C5 N2 106.74(14)
C4 C5 H5 126.6
N2 C5 H5 126.6
C8 C9 H9A 109.5
C8 C9 H9B 109.5
H9A C9 H9B 109.5
C8 C9 H9C 109.5
H9A C9 H9C 109.5
H9B C9 H9C 109.5
C34 C33 C32 107.01(15)
C34 C33 H33 126.5
C32 C33 H33 126.5
C14 C15 N4 106.60(15)
C14 C15 H15 126.7
N4 C15 H15 126.7
N7 C34 C33 108.54(14)
N7 C34 H34 125.7
C33 C34 H34 125.7
C31 C32 C33 106.83(15)
C31 C32 H32 126.6
C33 C32 H32 126.6
N3 C12 C13 110.36(16)
N3 C12 C11 110.99(16)
C13 C12 C11 112.34(16)
N3 C12 H12 107.6
C13 C12 H12 107.6
C11 C12 H12 107.6
C28 C30 H30A 109.5
C28 C30 H30B 109.5
H30A C30 H30B 109.5
C28 C30 H30C 109.5
H30A C30 H30C 109.5
H30B C30 H30C 109.5
N5 C22 C21 112.14(18)
N5 C22 C23 110.40(17)
C21 C22 C23 111.25(19)
N5 C22 H22 107.6
C21 C22 H22 107.6
C23 C22 H22 107.6
C28 C29 H29A 109.5
C28 C29 H29B 109.5
H29A C29 H29B 109.5
C28 C29 H29C 109.5
H29A C29 H29C 109.5
H29B C29 H29C 109.5
C2 C1 H1A 109.5
C2 C1 H1B 109.5
H1A C1 H1B 109.5
C2 C1 H1C 109.5
H1A C1 H1C 109.5
H1B C1 H1C 109.5
C5 C4 N1 106.65(14)
C5 C4 H4 126.7
N1 C4 H4 126.7
C15 C14 N3 106.84(14)
C15 C14 H14 126.6
N3 C14 H14 126.6
C12 C13 H13A 109.5
C12 C13 H13B 109.5
H13A C13 H13B 109.5
C12 C13 H13C 109.5
H13A C13 H13C 109.5
H13B C13 H13C 109.5
C2 C3 H3A 109.5
C2 C3 H3B 109.5
H3A C3 H3B 109.5
C2 C3 H3C 109.5
H3A C3 H3C 109.5
H3B C3 H3C 109.5
C12 C11 H11A 109.5
C12 C11 H11B 109.5
H11A C11 H11B 109.5
C12 C11 H11C 109.5
H11A C11 H11C 109.5
H11B C11 H11C 109.5
C25 C24 N5 107.00(19)
C25 C24 H24 126.5
N5 C24 H24 126.5
C22 C23 H23A 109.5
C22 C23 H23B 109.5
H23A C23 H23B 109.5
C22 C23 H23C 109.5
H23A C23 H23C 109.5
H23B C23 H23C 109.5
C24 C25 N6 107.25(18)
C24 C25 H25 126.4
N6 C25 H25 126.4
C22 C21 H21A 109.5
C22 C21 H21B 109.5
H21A C21 H21B 109.5
C22 C21 H21C 109.5
H21A C21 H21C 109.5
H21B C21 H21C 109.5

loop_
_geom_bond_atom_site_label_1
_geom_bond_atom_site_label_2
_geom_bond_distance
Sc01 O2 1.9777(10)
Sc01 O1 2.0286(10)
Sc01 O3 2.0810(10)
Sc01 C6 2.4094(14)
Sc01 C16 2.4099(14)
Sc01 C26 2.4509(15)
O3 C28 1.4023(17)
O2 C18 1.3941(17)
O1 C8 1.3867(17)
N1 C6 1.3556(18)
N1 C4 1.382(2)
N1 C2 1.467(2)
N2 C6 1.3588(18)
N2 C5 1.3769(19)
N2 C7 1.4654(19)
N3 C16 1.3542(19)
N3 C14 1.385(2)
N3 C12 1.468(2)
N4 C16 1.357(2)
N4 C15 1.3796(19)
N4 C17 1.465(2)
N7 C34 1.3498(19)
N7 C31 1.356(2)
N7 H7 0.8800
N5 C26 1.359(2)
N5 C24 1.387(2)
N5 C22 1.467(2)
N6 C26 1.356(2)
N6 C25 1.374(2)
N6 C27 1.452(2)
C17 C18 1.539(2)
C17 H17A 0.9900
C17 H17B 0.9900
C7 C8 1.542(2)
C7 H7A 0.9900
C7 H7B 0.9900
C18 C19 1.528(2)
C18 C20 1.530(2)
C28 C29 1.528(2)
C28 C30 1.531(2)
C28 C27 1.536(2)
C19 H19A 0.9800
C19 H19B 0.9800
C19 H19C 0.9800
C8 C9 1.536(2)
C8 C10 1.537(2)
C2 C1 1.516(2)
C2 C3 1.518(3)
C2 H2 1.0000
C10 H10A 0.9800
C10 H10B 0.9800
C10 H10C 0.9800
C31 C32 1.360(2)
C31 H31 0.9500
C27 H27A 0.9900
C27 H27B 0.9900
C20 H20A 0.9800
C20 H20B 0.9800
C20 H20C 0.9800
C5 C4 1.338(2)
C5 H5 0.9500
C9 H9A 0.9800
C9 H9B 0.9800
C9 H9C 0.9800
C33 C34 1.370(2)
C33 C32 1.403(2)
C33 H33 0.9500
C15 C14 1.334(3)
C15 H15 0.9500
C34 H34 0.9500
C32 H32 0.9500
C12 C13 1.516(3)
C12 C11 1.516(3)
C12 H12 1.0000
C30 H30A 0.9800
C30 H30B 0.9800
C30 H30C 0.9800
C22 C21 1.500(3)
C22 C23 1.511(3)
C22 H22 1.0000
C29 H29A 0.9800
C29 H29B 0.9800
C29 H29C 0.9800
C1 H1A 0.9800
C1 H1B 0.9800
C1 H1C 0.9800
C4 H4 0.9500
C14 H14 0.9500
C13 H13A 0.9800
C13 H13B 0.9800
C13 H13C 0.9800
C3 H3A 0.9800
C3 H3B 0.9800
C3 H3C 0.9800
C11 H11A 0.9800
C11 H11B 0.9800
C11 H11C 0.9800
C24 C25 1.324(4)
C24 H24 0.9500
C23 H23A 0.9800
C23 H23B 0.9800
C23 H23C 0.9800
C25 H25 0.9500
C21 H21A 0.9800
C21 H21B 0.9800
C21 H21C 0.9800

loop_
_geom_torsion_atom_site_label_1
_geom_torsion_atom_site_label_2
_geom_torsion_atom_site_label_3
_geom_torsion_atom_site_label_4
_geom_torsion
O2 Sc01 O3 C28 136.69(14)
O1 Sc01 O3 C28 -67.8(2)
C6 Sc01 O3 C28 -133.27(15)
C16 Sc01 O3 C28 55.88(15)
C26 Sc01 O3 C28 -30.65(15)
O1 Sc01 O2 C18 106.62(14)
O3 Sc01 O2 C18 -81.42(14)
C6 Sc01 O2 C18 -175.42(14)
C16 Sc01 O2 C18 14.78(14)
C26 Sc01 O2 C18 -13.8(3)
O2 Sc01 O1 C8 41.37(13)
O3 Sc01 O1 C8 -113.88(15)
C6 Sc01 O1 C8 -45.95(12)
C16 Sc01 O1 C8 121.88(12)
C26 Sc01 O1 C8 -150.17(13)
C16 N4 C17 C18 56.53(18)
C15 N4 C17 C18 -112.64(16)
C6 N2 C7 C8 -61.85(18)
C5 N2 C7 C8 116.60(16)
Sc01 O2 C18 C19 143.14(12)
Sc01 O2 C18 C20 -96.33(16)
Sc01 O2 C18 C17 25.01(19)
N4 C17 C18 O2 -66.44(15)
N4 C17 C18 C19 174.21(12)
N4 C17 C18 C20 54.98(16)
Sc01 O3 C28 C29 116.28(15)
Sc01 O3 C28 C30 -122.17(15)
Sc01 O3 C28 C27 -5.1(2)
Sc01 O1 C8 C9 129.44(12)
Sc01 O1 C8 C10 -109.68(14)
Sc01 O1 C8 C7 8.24(18)
N2 C7 C8 O1 57.68(16)
N2 C7 C8 C9 -63.77(16)
N2 C7 C8 C10 177.33(12)
C6 N1 C2 C1 -132.64(16)
C4 N1 C2 C1 47.2(2)
C6 N1 C2 C3 102.25(18)
C4 N1 C2 C3 -77.9(2)
C4 N1 C6 N2 0.10(17)
C2 N1 C6 N2 179.95(13)
C4 N1 C6 Sc01 172.64(13)
C2 N1 C6 Sc01 -7.5(2)
C5 N2 C6 N1 -0.09(17)
C7 N2 C6 N1 178.56(13)
C5 N2 C6 Sc01 -174.82(10)
C7 N2 C6 Sc01 3.83(18)
O2 Sc01 C6 N1 124.72(17)
O1 Sc01 C6 N1 -134.54(17)
O3 Sc01 C6 N1 27.52(17)
C16 Sc01 C6 N1 168.67(18)
C26 Sc01 C6 N1 -50.98(17)
O2 Sc01 C6 N2 -63.34(11)
O1 Sc01 C6 N2 37.40(10)
O3 Sc01 C6 N2 -160.54(11)
C16 Sc01 C6 N2 -19.4(3)
C26 Sc01 C6 N2 120.95(11)
C34 N7 C31 C32 0.0(2)
C26 N6 C27 C28 -61.8(2)
C25 N6 C27 C28 118.8(2)
O3 C28 C27 N6 60.23(18)
C29 C28 C27 N6 -61.77(17)
C30 C28 C27 N6 179.24(13)
C14 N3 C16 N4 -0.03(17)
C12 N3 C16 N4 178.94(14)
C14 N3 C16 Sc01 -163.42(13)
C12 N3 C16 Sc01 15.6(2)
C15 N4 C16 N3 -0.50(17)
C17 N4 C16 N3 -170.89(13)
C15 N4 C16 Sc01 166.01(11)
C17 N4 C16 Sc01 -4.37(19)
O2 Sc01 C16 N3 135.53(15)
O1 Sc01 C16 N3 35.58(15)
O3 Sc01 C16 N3 -128.38(14)
C6 Sc01 C16 N3 90.7(2)
C26 Sc01 C16 N3 -50.82(15)
O2 Sc01 C16 N4 -25.79(11)
O1 Sc01 C16 N4 -125.74(11)
O3 Sc01 C16 N4 70.30(11)
C6 Sc01 C16 N4 -70.6(3)
C26 Sc01 C16 N4 147.85(12)
C25 N6 C26 N5 0.0(2)
C27 N6 C26 N5 -179.40(15)
C25 N6 C26 Sc01 -172.60(15)
C27 N6 C26 Sc01 8.0(2)
C24 N5 C26 N6 0.1(2)
C22 N5 C26 N6 176.13(16)
C24 N5 C26 Sc01 170.69(16)
C22 N5 C26 Sc01 -13.3(3)
O2 Sc01 C26 N6 -41.8(3)
O1 Sc01 C26 N6 -163.59(12)
O3 Sc01 C26 N6 27.99(12)
C6 Sc01 C26 N6 119.34(12)
C16 Sc01 C26 N6 -69.89(12)
O2 Sc01 C26 N5 148.66(19)
O1 Sc01 C26 N5 26.88(16)
O3 Sc01 C26 N5 -141.55(17)
C6 Sc01 C26 N5 -50.20(17)
C16 Sc01 C26 N5 120.57(17)
C6 N2 C5 C4 0.05(19)
C7 N2 C5 C4 -178.55(15)
C16 N4 C15 C14 0.9(2)
C17 N4 C15 C14 171.11(15)
C31 N7 C34 C33 -0.1(2)
C32 C33 C34 N7 0.1(2)
N7 C31 C32 C33 0.0(2)
C34 C33 C32 C31 -0.1(2)
C16 N3 C12 C13 107.17(18)
C14 N3 C12 C13 -74.0(2)
C16 N3 C12 C11 -127.62(17)
C14 N3 C12 C11 51.2(2)
C26 N5 C22 C21 120.5(2)
C24 N5 C22 C21 -64.1(3)
C26 N5 C22 C23 -114.9(2)
C24 N5 C22 C23 60.6(3)
N2 C5 C4 N1 0.02(19)
C6 N1 C4 C5 -0.07(19)
C2 N1 C4 C5 -179.92(15)
N4 C15 C14 N3 -0.8(2)
C16 N3 C14 C15 0.6(2)
C12 N3 C14 C15 -178.39(16)
C26 N5 C24 C25 -0.2(3)
C22 N5 C24 C25 -176.2(2)
N5 C24 C25 N6 0.2(3)
C26 N6 C25 C24 -0.1(3)
C27 N6 C25 C24 179.3(2)
